data_4302824
loop_
_publ_author_name
'Erik Larsen'
'Anders \/Ostergaard Madsen'
'Pauli Kofod'
'Yong Sheng Song'

_publ_contact_author_address
;IGV, Life, Copenhagen University
40, Thorvaldsensvej
DK-1871 Frederiksberg C
Copenhagen, Denmark
;
_publ_contact_author_email erik@life.ku.dk
_publ_contact_author_name 'Professor Erik Larsen'
_publ_section_title
;
Making a Robust Carbon-Cobalt(III) Bond
;
_journal_name_full 'Inorganic Chemistry'
_journal_page_first 7159
_journal_page_last 7164
_journal_paper_doi 10.1021/ic900397r
_journal_volume 48
_journal_year 2009
_chemical_formula_moiety ' C12 H31 Co N5 S, O2, H2 O, 3(Br)'
_chemical_formula_sum 'C12 H33 Br3 Co N5 O3 S'
_chemical_formula_weight 626.1
_chemical_name_systematic
; 
 ? 
;
_space_group_IT_number 33
_symmetry_cell_setting orthorhombic
_symmetry_space_group_name_Hall 'P 2c -2n'
_symmetry_space_group_name_H-M 'P n a 21'
_atom_sites_solution_hydrogens geom
_atom_sites_solution_primary direct
_atom_sites_solution_secondary difmap
_audit_creation_method SHELXL-97
_cell_angle_alpha 90
_cell_angle_beta 90
_cell_angle_gamma 90
_cell_formula_units_Z 4
_cell_length_a 8.1480(13)
_cell_length_b 15.0310(10)
_cell_length_c 18.1150(11)
_cell_measurement_reflns_used 200
_cell_measurement_temperature 122.4(5)
_cell_measurement_theta_max 35
_cell_measurement_theta_min 1.76
_cell_volume 2218.6(4)
_computing_cell_refinement 'Nonius Collect postrefinement'
_computing_data_collection 'Nonius Collect suite'
_computing_data_reduction 'Nonius Collect suite'
_computing_structure_refinement 'SHELXL-97 (Sheldrick, 1997)'
_computing_structure_solution 'SHELXS-97 (Sheldrick, 1990)'
_diffrn_ambient_temperature 122.4(5)
_diffrn_measured_fraction_theta_full 0.997
_diffrn_measured_fraction_theta_max 0.997
_diffrn_measurement_device_type 'Nonius KappaCCD area-detector'
_diffrn_measurement_method \w
_diffrn_radiation_monochromator graphite
_diffrn_radiation_source 'fine-focus sealed tube'
_diffrn_radiation_type MoK\a
_diffrn_radiation_wavelength 0.71073
_diffrn_reflns_av_R_equivalents 0.0953
_diffrn_reflns_av_sigmaI/netI 0.0537
_diffrn_reflns_limit_h_max 13
_diffrn_reflns_limit_h_min -13
_diffrn_reflns_limit_k_max 24
_diffrn_reflns_limit_k_min -24
_diffrn_reflns_limit_l_max 29
_diffrn_reflns_limit_l_min -29
_diffrn_reflns_number 69985
_diffrn_reflns_theta_full 35.06
_diffrn_reflns_theta_max 35.06
_diffrn_reflns_theta_min 1.76
_exptl_absorpt_coefficient_mu 6.291
_exptl_absorpt_correction_T_max 0.567
_exptl_absorpt_correction_T_min 0.157
_exptl_absorpt_correction_type empirical
_exptl_absorpt_process_details 'PLATON (Spek, A.L. 1995)'
_exptl_crystal_colour orange
_exptl_crystal_density_diffrn 1.857
_exptl_crystal_density_method 'not measured'
_exptl_crystal_description plate
_exptl_crystal_F_000 1248
_exptl_crystal_size_max 0.36
_exptl_crystal_size_mid 0.23
_exptl_crystal_size_min 0.10
_refine_diff_density_max 1.313
_refine_diff_density_min -1.389
_refine_diff_density_rms 0.185
_refine_ls_abs_structure_details 'Flack H D (1983), Acta Cryst. A39, 876-881'
_refine_ls_abs_structure_Flack 0.00(3)
_refine_ls_extinction_method none
_refine_ls_goodness_of_fit_ref 1.255
_refine_ls_hydrogen_treatment mixed
_refine_ls_matrix_type full
_refine_ls_number_parameters 234
_refine_ls_number_reflns 9706
_refine_ls_number_restraints 1
_refine_ls_restrained_S_all 1.255
_refine_ls_R_factor_all 0.0637
_refine_ls_R_factor_gt 0.0539
_refine_ls_shift/su_max 0.006
_refine_ls_shift/su_mean 0.000
_refine_ls_structure_factor_coef Fsqd
_refine_ls_weighting_details 'calc w=1/[\s^2^(Fo^2^)+(0.0702P)^2^+3.0000P] where P=(Fo^2^+2Fc^2^)/3'
_refine_ls_weighting_scheme calc
_refine_ls_wR_factor_gt 0.1308
_refine_ls_wR_factor_ref 0.1399
_reflns_number_gt 8760
_reflns_number_total 9706
_reflns_threshold_expression >2sigma(I)
_cod_data_source_file ic900397r_si_001.cif
_cod_data_source_block kcd466
_cod_database_code 4302824

loop_
_symmetry_equiv_pos_as_xyz
'x, y, z'
'-x, -y, z+1/2'
'-x+1/2, y+1/2, z+1/2'
'x+1/2, -y+1/2, z'

loop_
_atom_site_label
_atom_site_type_symbol
_atom_site_fract_x
_atom_site_fract_y
_atom_site_fract_z
_atom_site_U_iso_or_equiv
_atom_site_adp_type
_atom_site_occupancy
_atom_site_symmetry_multiplicity
_atom_site_calc_flag
_atom_site_refinement_flags
_atom_site_disorder_assembly
_atom_site_disorder_group
Br1 Br 0.58067(5) 0.69147(3) 0.27232(3) 0.02040(9) Uani 1 1 d . . .
Br2 Br 0.81388(5) 0.35948(3) 0.42211(2) 0.01813(8) Uani 1 1 d . . .
Br3 Br 0.59699(6) 0.34592(3) 0.18183(3) 0.02603(10) Uani 1 1 d . . .
Co Co 0.06767(6) 0.49823(3) 0.22578(3) 0.01035(8) Uani 1 1 d . . .
S S 0.38219(12) 0.48298(6) 0.32737(5) 0.01422(15) Uani 1 1 d . . .
N1 N -0.0716(5) 0.4625(2) 0.1384(2) 0.0174(6) Uani 1 1 d . . .
H11 H -0.1646 0.4353 0.1548 0.021 Uiso 1 1 calc R . .
C7 C 0.1986(4) 0.5456(2) 0.3106(2) 0.0119(5) Uani 1 1 d . . .
H7 H 0.2330 0.6059 0.2971 0.014 Uiso 1 1 calc R . .
N4 N -0.1250(4) 0.5293(2) 0.28778(19) 0.0149(5) Uani 1 1 d . . .
H14A H -0.1998 0.5580 0.2600 0.018 Uiso 1 1 calc R . .
H14B H -0.1717 0.4791 0.3049 0.018 Uiso 1 1 calc R . .
N2 N 0.2544(4) 0.4722(2) 0.15901(18) 0.0134(5) Uani 1 1 d . . .
H12 H 0.3234 0.4334 0.1819 0.016 Uiso 1 1 calc R . .
N3 N 0.0668(4) 0.6162(2) 0.17886(19) 0.0151(5) Uani 1 1 d . . .
H13 H 0.0644 0.6579 0.2152 0.018 Uiso 1 1 calc R . .
C6 C 0.0888(5) 0.5542(3) 0.3788(2) 0.0159(6) Uani 1 1 d . . .
H6A H 0.0769 0.4971 0.4031 0.019 Uiso 1 1 calc R . .
H6B H 0.1359 0.5961 0.4136 0.019 Uiso 1 1 calc R . .
C5 C -0.0762(5) 0.5873(3) 0.3518(2) 0.0178(7) Uani 1 1 d . . .
H5A H -0.1572 0.5832 0.3909 0.021 Uiso 1 1 calc R . .
H5B H -0.0682 0.6489 0.3362 0.021 Uiso 1 1 calc R . .
C4 C -0.0836(7) 0.6268(4) 0.1336(3) 0.0283(10) Uani 1 1 d . . .
H4A H -0.1760 0.6408 0.1654 0.034 Uiso 1 1 calc R . .
H4B H -0.0692 0.6756 0.0992 0.034 Uiso 1 1 calc R . .
C10 C 0.3437(6) 0.5577(3) 0.1460(3) 0.0249(8) Uani 1 1 d . . .
H10A H 0.4139 0.5521 0.1029 0.030 Uiso 1 1 calc R . .
H10B H 0.4120 0.5716 0.1882 0.030 Uiso 1 1 calc R . .
C11 C 0.2202(6) 0.6308(3) 0.1339(3) 0.0248(9) Uani 1 1 d . . .
H11A H 0.1916 0.6334 0.0820 0.030 Uiso 1 1 calc R . .
H11B H 0.2689 0.6874 0.1474 0.030 Uiso 1 1 calc R . .
C1 C 0.1997(6) 0.4321(3) 0.0868(3) 0.0249(8) Uani 1 1 d . . .
H1A H 0.2715 0.3830 0.0739 0.030 Uiso 1 1 calc R . .
H1B H 0.2070 0.4764 0.0481 0.030 Uiso 1 1 calc R . .
C2 C 0.0248(7) 0.3990(4) 0.0926(3) 0.0270(9) Uani 1 1 d . . .
H2A H -0.0233 0.3944 0.0438 0.032 Uiso 1 1 calc R . .
H2B H 0.0233 0.3404 0.1152 0.032 Uiso 1 1 calc R . .
C3 C -0.1174(7) 0.5436(4) 0.0924(3) 0.0273(9) Uani 1 1 d . . .
H3A H -0.0548 0.5433 0.0469 0.033 Uiso 1 1 calc R . .
H3B H -0.2330 0.5409 0.0798 0.033 Uiso 1 1 calc R . .
N5 N 0.0640(4) 0.3753(2) 0.2689(2) 0.0158(5) Uani 1 1 d . . .
H15A H -0.0008 0.3776 0.3091 0.019 Uiso 1 1 calc R . .
H15B H 0.0128 0.3402 0.2360 0.019 Uiso 1 1 calc R . .
C12 C 0.4608(6) 0.5198(3) 0.4148(3) 0.0226(8) Uani 1 1 d . . .
H12A H 0.4852 0.5822 0.4123 0.034 Uiso 1 1 calc R . .
H12B H 0.5590 0.4874 0.4264 0.034 Uiso 1 1 calc R . .
H12C H 0.3802 0.5095 0.4525 0.034 Uiso 1 1 calc R . .
C8 C 0.3080(6) 0.3739(3) 0.3530(2) 0.0188(7) Uani 1 1 d . . .
H8A H 0.4004 0.3373 0.3679 0.023 Uiso 1 1 calc R . .
H8B H 0.2354 0.3796 0.3952 0.023 Uiso 1 1 calc R . .
C9 C 0.2175(5) 0.3278(3) 0.2915(2) 0.0167(6) Uani 1 1 d . . .
H9A H 0.2895 0.3230 0.2490 0.020 Uiso 1 1 calc R . .
H9B H 0.1894 0.2680 0.3071 0.020 Uiso 1 1 calc R . .
O1 O 0.5413(7) 0.6822(3) 0.0213(3) 0.0368(9) Uani 1 1 d . . .
H21A H 0.438(13) 0.659(7) -0.005(6) 0.055 Uiso 1 1 d . . .
H21B H 0.557(12) 0.737(8) 0.002(6) 0.055 Uiso 1 1 d . . .
O2a O 0.687(3) 0.7385(13) 0.4505(10) 0.072(7) Uiso 0.45(3) 1 d P A 1
O2b O 0.593(2) 0.7248(9) 0.4505(7) 0.056(4) Uiso 0.55(3) 1 d P A 2
O3a O 0.446(3) 0.7122(14) 0.5034(12) 0.062(7) Uiso 0.35(3) 1 d P B 3
O3b O 0.3350(19) 0.6983(9) 0.5127(8) 0.076(5) Uiso 0.65(3) 1 d P B 4

loop_
_atom_site_aniso_label
_atom_site_aniso_U_11
_atom_site_aniso_U_22
_atom_site_aniso_U_33
_atom_site_aniso_U_23
_atom_site_aniso_U_13
_atom_site_aniso_U_12
Br1 0.01975(17) 0.01495(16) 0.0265(2) 0.00454(14) -0.00471(16) -0.00020(12)
Br2 0.02543(19) 0.01501(14) 0.01394(14) 0.00098(13) 0.00366(14) -0.00061(13)
Br3 0.01902(18) 0.02169(19) 0.0374(3) 0.00870(18) 0.00645(18) 0.00389(14)
Co 0.01313(18) 0.00869(18) 0.00922(17) 0.00083(15) 0.00015(17) -0.00103(14)
S 0.0154(4) 0.0128(3) 0.0145(4) -0.0003(3) -0.0005(3) 0.0008(3)
N1 0.0193(15) 0.0177(14) 0.0151(14) -0.0010(11) -0.0034(12) -0.0008(11)
C7 0.0125(13) 0.0114(13) 0.0118(13) 0.0011(10) -0.0020(11) 0.0005(10)
N4 0.0141(12) 0.0146(13) 0.0161(14) 0.0009(10) -0.0002(11) 0.0005(10)
N2 0.0182(14) 0.0113(12) 0.0106(11) 0.0009(9) 0.0028(10) -0.0011(10)
N3 0.0211(15) 0.0122(12) 0.0120(12) 0.0026(10) 0.0023(11) 0.0003(10)
C6 0.0170(15) 0.0182(16) 0.0124(14) -0.0021(12) 0.0016(12) -0.0001(12)
C5 0.0179(16) 0.0183(16) 0.0172(16) -0.0032(13) -0.0005(13) 0.0054(13)
C4 0.027(2) 0.027(2) 0.030(2) 0.0149(19) -0.0062(18) 0.0032(17)
C10 0.026(2) 0.0192(18) 0.029(2) 0.0006(16) 0.0067(18) -0.0034(15)
C11 0.0238(19) 0.0163(17) 0.034(2) 0.0092(16) 0.0063(17) -0.0032(15)
C1 0.028(2) 0.027(2) 0.0195(18) -0.0057(16) 0.0014(16) -0.0007(16)
C2 0.026(2) 0.034(2) 0.0211(19) -0.0117(17) 0.0038(16) -0.0078(18)
C3 0.033(2) 0.030(2) 0.0194(19) -0.0043(16) -0.0066(17) 0.0034(18)
N5 0.0208(14) 0.0108(12) 0.0159(13) -0.0001(11) 0.0015(12) -0.0024(10)
C12 0.0244(19) 0.0233(18) 0.0203(19) -0.0039(15) -0.0073(16) -0.0007(15)
C8 0.028(2) 0.0119(14) 0.0161(16) 0.0029(12) -0.0020(14) 0.0035(13)
C9 0.0229(17) 0.0117(14) 0.0154(15) 0.0023(11) 0.0018(13) -0.0002(12)
O1 0.045(2) 0.041(2) 0.0244(18) 0.0030(16) 0.0027(18) -0.0141(19)

loop_
_atom_type_symbol
_atom_type_description
_atom_type_scat_dispersion_real
_atom_type_scat_dispersion_imag
_atom_type_scat_source
Co Co 0.3494 0.9721 'International Tables Vol C Tables 4.2.6.8 and 6.1.1.4'
Br Br -0.2901 2.4595 'International Tables Vol C Tables 4.2.6.8 and 6.1.1.4'
C C 0.0033 0.0016 'International Tables Vol C Tables 4.2.6.8 and 6.1.1.4'
H H 0.0000 0.0000 'International Tables Vol C Tables 4.2.6.8 and 6.1.1.4'
N N 0.0061 0.0033 'International Tables Vol C Tables 4.2.6.8 and 6.1.1.4'
O O 0.0106 0.0060 'International Tables Vol C Tables 4.2.6.8 and 6.1.1.4'
S S 0.1246 0.1234 'International Tables Vol C Tables 4.2.6.8 and 6.1.1.4'

loop_
_geom_angle_atom_site_label_1
_geom_angle_atom_site_label_2
_geom_angle_atom_site_label_3
_geom_angle
_geom_angle_site_symmetry_1
_geom_angle_site_symmetry_3
_geom_angle_publ_flag
N3 Co N2 85.24(14) . . ?
N3 Co N4 91.70(14) . . ?
N2 Co N4 176.40(14) . . ?
N3 Co C7 90.74(15) . . ?
N2 Co C7 97.43(15) . . ?
N4 Co C7 84.48(15) . . ?
N3 Co N5 177.13(16) . . ?
N2 Co N5 93.86(14) . . ?
N4 Co N5 89.11(15) . . ?
C7 Co N5 92.07(15) . . ?
N3 Co N1 84.23(15) . . ?
N2 Co N1 84.31(15) . . ?
N4 Co N1 93.51(15) . . ?
C7 Co N1 174.54(15) . . ?
N5 Co N1 92.97(15) . . ?
C7 S C12 106.6(2) . . ?
C7 S C8 103.93(19) . . ?
C12 S C8 99.9(2) . . ?
C2 N1 C3 109.7(4) . . ?
C2 N1 Co 108.1(3) . . ?
C3 N1 Co 110.7(3) . . ?
C2 N1 H11 109.4 . . ?
C3 N1 H11 109.4 . . ?
Co N1 H11 109.4 . . ?
C6 C7 S 113.3(3) . . ?
C6 C7 Co 109.8(2) . . ?
S C7 Co 112.85(19) . . ?
C6 C7 H7 106.8 . . ?
S C7 H7 106.8 . . ?
Co C7 H7 106.8 . . ?
C5 N4 Co 111.3(2) . . ?
C5 N4 H14A 109.4 . . ?
Co N4 H14A 109.4 . . ?
C5 N4 H14B 109.4 . . ?
Co N4 H14B 109.4 . . ?
H14A N4 H14B 108.0 . . ?
C10 N2 C1 110.5(4) . . ?
C10 N2 Co 107.5(3) . . ?
C1 N2 Co 112.4(3) . . ?
C10 N2 H12 108.8 . . ?
C1 N2 H12 108.8 . . ?
Co N2 H12 108.8 . . ?
C4 N3 C11 111.8(4) . . ?
C4 N3 Co 109.8(3) . . ?
C11 N3 Co 111.2(3) . . ?
C4 N3 H13 108.0 . . ?
C11 N3 H13 108.0 . . ?
Co N3 H13 108.0 . . ?
C5 C6 C7 106.6(3) . . ?
C5 C6 H6A 110.4 . . ?
C7 C6 H6A 110.4 . . ?
C5 C6 H6B 110.4 . . ?
C7 C6 H6B 110.4 . . ?
H6A C6 H6B 108.6 . . ?
N4 C5 C6 107.1(3) . . ?
N4 C5 H5A 110.3 . . ?
C6 C5 H5A 110.3 . . ?
N4 C5 H5B 110.3 . . ?
C6 C5 H5B 110.3 . . ?
H5A C5 H5B 108.6 . . ?
C3 C4 N3 109.9(4) . . ?
C3 C4 H4A 109.7 . . ?
N3 C4 H4A 109.7 . . ?
C3 C4 H4B 109.7 . . ?
N3 C4 H4B 109.7 . . ?
H4A C4 H4B 108.2 . . ?
N2 C10 C11 109.0(4) . . ?
N2 C10 H10A 109.9 . . ?
C11 C10 H10A 109.9 . . ?
N2 C10 H10B 109.9 . . ?
C11 C10 H10B 109.9 . . ?
H10A C10 H10B 108.3 . . ?
C10 C11 N3 111.6(4) . . ?
C10 C11 H11A 109.3 . . ?
N3 C11 H11A 109.3 . . ?
C10 C11 H11B 109.3 . . ?
N3 C11 H11B 109.3 . . ?
H11A C11 H11B 108.0 . . ?
N2 C1 C2 110.5(4) . . ?
N2 C1 H1A 109.6 . . ?
C2 C1 H1A 109.6 . . ?
N2 C1 H1B 109.6 . . ?
C2 C1 H1B 109.6 . . ?
H1A C1 H1B 108.1 . . ?
N1 C2 C1 109.0(4) . . ?
N1 C2 H2A 109.9 . . ?
C1 C2 H2A 109.9 . . ?
N1 C2 H2B 109.9 . . ?
C1 C2 H2B 109.9 . . ?
H2A C2 H2B 108.3 . . ?
C4 C3 N1 110.8(4) . . ?
C4 C3 H3A 109.5 . . ?
N1 C3 H3A 109.5 . . ?
C4 C3 H3B 109.5 . . ?
N1 C3 H3B 109.5 . . ?
H3A C3 H3B 108.1 . . ?
C9 N5 Co 122.2(3) . . ?
C9 N5 H15A 106.8 . . ?
Co N5 H15A 106.8 . . ?
C9 N5 H15B 106.8 . . ?
Co N5 H15B 106.8 . . ?
H15A N5 H15B 106.6 . . ?
S C12 H12A 109.5 . . ?
S C12 H12B 109.5 . . ?
H12A C12 H12B 109.5 . . ?
S C12 H12C 109.5 . . ?
H12A C12 H12C 109.5 . . ?
H12B C12 H12C 109.5 . . ?
C9 C8 S 113.0(3) . . ?
C9 C8 H8A 109.0 . . ?
S C8 H8A 109.0 . . ?
C9 C8 H8B 109.0 . . ?
S C8 H8B 109.0 . . ?
H8A C8 H8B 107.8 . . ?
N5 C9 C8 113.1(3) . . ?
N5 C9 H9A 109.0 . . ?
C8 C9 H9A 109.0 . . ?
N5 C9 H9B 109.0 . . ?
C8 C9 H9B 109.0 . . ?
H9A C9 H9B 107.8 . . ?
H21A O1 H21B 104(8) . . ?

loop_
_geom_bond_atom_site_label_1
_geom_bond_atom_site_label_2
_geom_bond_distance
_geom_bond_site_symmetry_2
_geom_bond_publ_flag
Co N3 1.966(3) . ?
Co N2 1.983(3) . ?
Co N4 1.986(4) . ?
Co C7 2.001(4) . ?
Co N5 2.006(3) . ?
Co N1 2.020(4) . ?
S C7 1.793(4) . ?
S C12 1.796(5) . ?
S C8 1.809(4) . ?
N1 C2 1.489(6) . ?
N1 C3 1.523(7) . ?
N1 H11 0.9100 . ?
C7 C6 1.532(5) . ?
C7 H7 0.9800 . ?
N4 C5 1.504(5) . ?
N4 H14A 0.9000 . ?
N4 H14B 0.9000 . ?
N2 C10 1.495(6) . ?
N2 C1 1.507(6) . ?
N2 H12 0.9100 . ?
N3 C4 1.483(6) . ?
N3 C11 1.508(6) . ?
N3 H13 0.9100 . ?
C6 C5 1.515(6) . ?
C6 H6A 0.9700 . ?
C6 H6B 0.9700 . ?
C5 H5A 0.9700 . ?
C5 H5B 0.9700 . ?
C4 C3 1.482(8) . ?
C4 H4A 0.9700 . ?
C4 H4B 0.9700 . ?
C10 C11 1.506(7) . ?
C10 H10A 0.9700 . ?
C10 H10B 0.9700 . ?
C11 H11A 0.9700 . ?
C11 H11B 0.9700 . ?
C1 C2 1.513(7) . ?
C1 H1A 0.9700 . ?
C1 H1B 0.9700 . ?
C2 H2A 0.9700 . ?
C2 H2B 0.9700 . ?
C3 H3A 0.9700 . ?
C3 H3B 0.9700 . ?
N5 C9 1.497(6) . ?
N5 H15A 0.9000 . ?
N5 H15B 0.9000 . ?
C12 H12A 0.9600 . ?
C12 H12B 0.9600 . ?
C12 H12C 0.9600 . ?
C8 C9 1.505(6) . ?
C8 H8A 0.9700 . ?
C8 H8B 0.9700 . ?
C9 H9A 0.9700 . ?
C9 H9B 0.9700 . ?
O1 H21A 1.03(11) . ?
O1 H21B 0.90(12) . ?
